data_7218716
loop_
_publ_author_name
'Ostrowska, Katarzyna'
'Dudek, \/Lukasz'
'Grolik, Jaros\/law'
'Gryl, Marlena'
'Stadnicka, Katarzyna'

_publ_section_title
;
 Pyrrolo[2,3-b]quinoxaline with 2-(2-aminoethyl)pyridine chain highly
 selective fluorescent receptor for Zn2+exhibiting a dual fluorescence and
 AIEE in crystalline state
;
_journal_issue 3
_journal_name_full CrystEngComm
_journal_page_first 498
_journal_paper_doi 10.1039/C4CE01612B
_journal_volume 17
_journal_year 2015
_chemical_formula_sum 'C30 H24.32 N5 O1.66'
_chemical_formula_weight 481.42
_chemical_melting_point_gt 444
_chemical_melting_point_lt 443
_chemical_name_systematic
;
 (E)-3-{[2-(2-aminoethyl)pyridine]-phenylmethylidene}-1,4-dihydro-2H-1-
  phenylpyrrolo[2,3-b]quinoxalin-2-one; non centrosymmetric structure 
  containing the molecules with (pR):(pS) configuration ratio = 0.828:0.172  
;
_space_group_IT_number 4
_symmetry_cell_setting monoclinic
_symmetry_space_group_name_Hall 'P 2yb'
_symmetry_space_group_name_H-M 'P 1 21 1'
_atom_sites_solution_hydrogens geom
_atom_sites_solution_primary direct
_atom_sites_solution_secondary difmap
_audit_creation_method SHELXL-97
_cell_angle_alpha 90.00
_cell_angle_beta 98.7275(5)
_cell_angle_gamma 90.00
_cell_formula_units_Z 2
_cell_length_a 5.75094(3)
_cell_length_b 17.80093(8)
_cell_length_c 11.63481(6)
_cell_measurement_reflns_used 38908
_cell_measurement_temperature 119.9(2)
_cell_measurement_theta_max 76.7258
_cell_measurement_theta_min 3.8406
_cell_volume 1177.288(10)
_computing_cell_refinement
;
CrysAlisPro, Agilent Technologies,
Version 1.171.36.20 (release 27-06-2012 CrysAlis171 .NET)
(compiled Jul 11 2012,15:38:31)
;
_computing_data_collection
;
CrysAlisPro, Agilent Technologies,
Version 1.171.36.20 (release 27-06-2012 CrysAlis171 .NET)
(compiled Jul 11 2012,15:38:31)
;
_computing_data_reduction
;
CrysAlisPro, Agilent Technologies,
Version 1.171.36.20 (release 27-06-2012 CrysAlis171 .NET)
(compiled Jul 11 2012,15:38:31)
;
_computing_molecular_graphics
;
ORTEP-3 for Windows (L. Farrugia, J. Appl. Cryst., 32 (1999) 837) 
and Mercury 2.3 (C. F. Macrae, P. R. Edgington, P. McCabe, E. Pidcock, 
G. P. Shields, R. Taylor, M. Towler, J. van de Streek, J. Appl. Cryst., 
39 (2006) 453)
;
_computing_publication_material
;
SHELXL-97 (M. Sheldrick, Acta Cryst. A64 (2008) 112)
;
_computing_structure_refinement
;
SHELXL-97 (M. Sheldrick, Acta Cryst. A64 (2008) 112)
;
_computing_structure_solution
; SIR92 (A. Altomare, G. Cascarano, 
C. Giacovazzo, A. Guagliardi, M. C. Burla, G. Polidori, M. Camalli, 
J. Appl. Cryst., 27 (1994) 435)
;
_diffrn_ambient_temperature 119.9(2)
_diffrn_detector_area_resol_mean 10.3756
_diffrn_measured_fraction_theta_full 0.993
_diffrn_measured_fraction_theta_max 0.993
_diffrn_measurement_device_type 'SuperNova, Dual, Cu at zero, Atlas'
_diffrn_radiation_monochromator mirror
_diffrn_radiation_source 'SuperNova (Cu) X-ray Source'
_diffrn_radiation_type 'Cu K\a'
_diffrn_radiation_wavelength 1.54184
_diffrn_reflns_av_R_equivalents 0.0241
_diffrn_reflns_av_sigmaI/netI 0.0188
_diffrn_reflns_limit_h_max 7
_diffrn_reflns_limit_h_min -6
_diffrn_reflns_limit_k_max 22
_diffrn_reflns_limit_k_min -22
_diffrn_reflns_limit_l_max 14
_diffrn_reflns_limit_l_min -14
_diffrn_reflns_number 46913
_diffrn_reflns_theta_full 76.93
_diffrn_reflns_theta_max 76.93
_diffrn_reflns_theta_min 8.10
_exptl_absorpt_coefficient_mu 0.694
_exptl_absorpt_correction_T_max 0.8737
_exptl_absorpt_correction_T_min 0.7933
_exptl_absorpt_correction_type multi-scan
_exptl_absorpt_process_details
;
 CrysAlisPro, Agilent Technologies,
 Version 1.171.36.20 (release 27-06-2012 CrysAlis171 .NET)
 (compiled Jul 11 2012,15:38:31)
 Empirical absorption correction using spherical harmonics,
 implemented in SCALE3 ABSPACK scaling algorithm.
;
_exptl_crystal_colour yellow
_exptl_crystal_density_diffrn 1.358
_exptl_crystal_density_method 'not measured'
_exptl_crystal_description block
_exptl_crystal_F_000 505
_exptl_crystal_size_max 0.35
_exptl_crystal_size_mid 0.30
_exptl_crystal_size_min 0.20
_refine_diff_density_max 0.405
_refine_diff_density_min -0.458
_refine_diff_density_rms 0.041
_refine_ls_abs_structure_details 'Flack H D (1983), Acta Cryst. A39, 876-881'
_refine_ls_abs_structure_Flack 0.0(2)
_refine_ls_extinction_method none
_refine_ls_goodness_of_fit_ref 1.043
_refine_ls_hydrogen_treatment mixed
_refine_ls_matrix_type full
_refine_ls_number_parameters 361
_refine_ls_number_reflns 4946
_refine_ls_number_restraints 8
_refine_ls_restrained_S_all 1.061
_refine_ls_R_factor_all 0.0366
_refine_ls_R_factor_gt 0.0366
_refine_ls_shift/su_max 0.001
_refine_ls_shift/su_mean 0.000
_refine_ls_structure_factor_coef Fsqd
_refine_ls_weighting_details 'w=1/[\s^2^(Fo^2^)+(0.0568P)^2^+0.3667P] where P=(Fo^2^+2Fc^2^)/3'
_refine_ls_weighting_scheme calc
_refine_ls_wR_factor_gt 0.0949
_refine_ls_wR_factor_ref 0.0949
_reflns_number_gt 4941
_reflns_number_total 4946
_reflns_threshold_expression >2sigma(I)
_cod_data_source_file c4ce01612b2.cif
_cod_data_source_block pS-2_pR-2
_cod_depositor_comments
;
The following automatic conversions were performed:

'_symmetry_cell_setting' value 'Monoclinic' changed to 'monoclinic'
according to
/usr/data/users/saulius/crontab/automatic-downloads/rss-feeds/RSC/lib/dictionaries/cif_core.dic
dictionary named 'cif_core.dic' version 2.4.2 from
2011-04-26.

'_exptl_absorpt_correction_type' value 'Multi-scan'
changed to 'multi-scan' according to
/usr/data/users/saulius/crontab/automatic-downloads/rss-feeds/RSC/lib/dictionaries/cif_core.dic
dictionary named 'cif_core.dic' version 2.4.2 from 2011-04-26.

Automatic conversion script
Id: cif_fix_values 2827 2014-09-09 07:05:25Z andrius 

 Adding full bibliography for 7218714--7218716.cif.
;
_cod_original_cell_volume 1177.289(10)
_cod_original_sg_symbol_H-M 'P 2(1) '
_cod_database_code 7218716

loop_
_symmetry_equiv_pos_as_xyz
'x, y, z'
'-x, y+1/2, -z'

loop_
_atom_site_label
_atom_site_type_symbol
_atom_site_fract_x
_atom_site_fract_y
_atom_site_fract_z
_atom_site_U_iso_or_equiv
_atom_site_adp_type
_atom_site_occupancy
_atom_site_symmetry_multiplicity
_atom_site_calc_flag
_atom_site_refinement_flags
_atom_site_disorder_assembly
_atom_site_disorder_group
N1 N -0.0035(2) 0.88209(8) 0.74385(12) 0.0236(3) Uani 1 1 d . . .
C2 C 0.1220(3) 0.84532(9) 0.66373(14) 0.0236(3) Uani 1 1 d . . .
O2 O 0.2778(2) 0.87616(7) 0.62154(11) 0.0291(3) Uani 1 1 d . . .
C3 C 0.0306(3) 0.76873(9) 0.65145(13) 0.0228(3) Uani 1 1 d . . .
C3A C -0.1400(3) 0.76129(9) 0.72778(13) 0.0217(3) Uani 1 1 d . . .
N4 N -0.2639(2) 0.70256(8) 0.75041(11) 0.0223(3) Uani 1 1 d . . .
C4A C -0.4203(3) 0.71583(8) 0.82723(13) 0.0218(3) Uani 1 1 d . . .
C5 C -0.5688(3) 0.65685(9) 0.85364(14) 0.0254(3) Uani 1 1 d . . .
H5 H -0.5571(4) 0.6092(12) 0.8196(9) 0.030 Uiso 1 1 calc R . .
C6 C -0.7305(3) 0.66810(10) 0.92845(15) 0.0285(3) Uani 1 1 d . . .
H6 H -0.835(2) 0.6259(10) 0.9460(4) 0.034 Uiso 1 1 calc R . .
C7 C -0.7482(3) 0.73892(10) 0.97997(15) 0.0286(3) Uani 1 1 d . . .
H7 H -0.865(3) 0.7470(2) 1.0343(13) 0.034 Uiso 1 1 calc R . .
C8 C -0.6057(3) 0.79705(10) 0.95606(14) 0.0256(3) Uani 1 1 d . . .
H8 H -0.6188(4) 0.8434(12) 0.9907(9) 0.031 Uiso 1 1 calc R . .
C8A C -0.4394(3) 0.78726(9) 0.87954(14) 0.0224(3) Uani 1 1 d . . .
N9 N -0.3028(2) 0.84818(7) 0.85669(11) 0.0222(3) Uani 1 1 d . . .
C9A C -0.1623(3) 0.83360(8) 0.78216(13) 0.0208(3) Uani 1 1 d . . .
C11 C 0.0317(3) 0.95907(8) 0.77710(13) 0.0221(3) Uani 1 1 d . . .
C12 C -0.1565(3) 1.00868(9) 0.75971(14) 0.0251(3) Uani 1 1 d . . .
H12 H -0.306(4) 0.9922(4) 0.7261(8) 0.030 Uiso 1 1 calc R . .
C13 C -0.1193(3) 1.08351(10) 0.79322(16) 0.0303(4) Uani 1 1 d . . .
H13 H -0.246(3) 1.1179(9) 0.7822(3) 0.036 Uiso 1 1 calc R . .
C14 C 0.1031(3) 1.10792(10) 0.84264(16) 0.0315(4) Uani 1 1 d . . .
H14 H 0.1278(7) 1.1603(14) 0.8663(6) 0.038 Uiso 1 1 calc R . .
C15 C 0.2900(3) 1.05774(10) 0.85827(16) 0.0319(4) Uani 1 1 d . . .
H15 H 0.456(4) 1.0759(4) 0.8949(9) 0.038 Uiso 1 1 calc R . .
C16 C 0.2546(3) 0.98293(9) 0.82479(15) 0.0266(3) Uani 1 1 d . . .
H16 H 0.390(3) 0.9465(8) 0.8352(3) 0.032 Uiso 1 1 calc R . .
C30 C 0.0986(3) 0.71248(9) 0.57989(13) 0.0228(3) Uani 1 1 d . . .
C31 C 0.2356(3) 0.72882(9) 0.48412(13) 0.0223(3) Uani 1 1 d . . .
C32 C 0.1486(3) 0.78156(9) 0.39999(14) 0.0247(3) Uani 1 1 d . . .
H32 H 0.001(3) 0.8096(6) 0.4067(2) 0.030 Uiso 1 1 calc R . .
C33 C 0.2679(3) 0.79520(10) 0.30652(15) 0.0284(3) Uani 1 1 d . . .
H33 H 0.2019(16) 0.8329(9) 0.2438(15) 0.034 Uiso 1 1 calc R . .
C35 C 0.5650(3) 0.70603(10) 0.38352(15) 0.0282(3) Uani 1 1 d . . .
H35 H 0.717(3) 0.6790(6) 0.37800(19) 0.034 Uiso 1 1 calc R . .
C34 C 0.4769(3) 0.75757(10) 0.29841(15) 0.0293(3) Uani 1 1 d . . .
H34 H 0.563(2) 0.7676(3) 0.2320(16) 0.035 Uiso 1 1 calc R . .
C36 C 0.4457(3) 0.69146(9) 0.47596(14) 0.0254(3) Uani 1 1 d . . .
H36 H 0.5069(15) 0.6561(9) 0.5338(14) 0.030 Uiso 1 1 calc R . .
N30 N 0.0288(3) 0.64250(7) 0.59491(11) 0.0250(3) Uani 1 1 d D A .
H30 H -0.057(3) 0.6389(13) 0.6493(14) 0.030 Uiso 1 1 d D . .
C37 C 0.0591(4) 0.57698(10) 0.52247(15) 0.0331(4) Uani 1 1 d D . .
H371 H 0.032(5) 0.591(2) 0.4410(12) 0.040 Uiso 0.828(4) 1 d PD . .
H372 H 0.217(3) 0.5554(16) 0.533(3) 0.040 Uiso 0.828(4) 1 d PD . .
H37A H -0.105(7) 0.569(8) 0.490(12) 0.040 Uiso 0.172(4) 1 d PD . .
H37B H 0.12(2) 0.595(9) 0.453(7) 0.040 Uiso 0.172(4) 1 d PD . .
C38C C -0.0956(4) 0.51395(11) 0.55001(17) 0.0262(5) Uani 0.828(4) 1 d P A 1
H38A H -0.2618 0.5303 0.5333 0.031 Uiso 0.828(4) 1 calc PR A 1
H38B H -0.0759 0.4709 0.4985 0.031 Uiso 0.828(4) 1 calc PR A 1
C39C C -0.0441(2) 0.48917(7) 0.67153(8) 0.0254(5) Uani 0.828(4) 1 d PG A 1
C40C C -0.1955(2) 0.50389(8) 0.75123(13) 0.0332(5) Uani 0.828(4) 1 d PG A 1
H40C H -0.3420 0.5280 0.7266 0.040 Uiso 0.828(4) 1 calc PR A 1
C41C C -0.1327(3) 0.48332(10) 0.86703(11) 0.0421(6) Uani 0.828(4) 1 d PG A 1
H41C H -0.2362 0.4934 0.9215 0.050 Uiso 0.828(4) 1 calc PR A 1
C42C C 0.0815(3) 0.44804(10) 0.90313(8) 0.0410(7) Uani 0.828(4) 1 d PG A 1
H42C H 0.1245 0.4340 0.9823 0.049 Uiso 0.828(4) 1 calc PR A 1
C43C C 0.2330(2) 0.43333(9) 0.82343(12) 0.0419(6) Uani 0.828(4) 1 d PG A 1
H43C H 0.3794 0.4092 0.8481 0.050 Uiso 0.828(4) 1 calc PR A 1
N44C N 0.1702(2) 0.45390(8) 0.70763(11) 0.0338(5) Uani 0.828(4) 1 d PG A 1
C38D C 0.1448(4) 0.51079(13) 0.56314(13) 0.026(2) Uiso 0.172(4) 1 d PG A 2
H38C H 0.3146 0.5095 0.5570 0.031 Uiso 0.172(4) 1 calc PR A 2
H38D H 0.0675 0.4709 0.5116 0.031 Uiso 0.172(4) 1 calc PR A 2
C39D C 0.1175(13) 0.4915(2) 0.6859(5) 0.033(2) Uiso 0.172(4) 1 d PG A 2
C40D C 0.2561(12) 0.4431(2) 0.7611(9) 0.0442(19) Uiso 0.172(4) 1 d PG A 2
H40D H 0.3953 0.4223 0.7394 0.053 Uiso 0.172(4) 1 calc PR A 2
C41D C 0.1911(12) 0.4251(3) 0.8681(7) 0.0442(19) Uiso 0.172(4) 1 d PG A 2
H41D H 0.2859 0.3920 0.9195 0.053 Uiso 0.172(4) 1 calc PR A 2
C42D C -0.0125(15) 0.4555(3) 0.8998(6) 0.0442(19) Uiso 0.172(4) 1 d PG A 2
H42D H -0.0569 0.4432 0.9729 0.053 Uiso 0.172(4) 1 calc PR A 2
C43D C -0.1511(12) 0.5039(3) 0.8246(8) 0.0442(19) Uiso 0.172(4) 1 d PG A 2
H43D H -0.2903 0.5247 0.8463 0.053 Uiso 0.172(4) 1 calc PR A 2
N44D N -0.0861(9) 0.5219(3) 0.7176(7) 0.0442(19) Uiso 0.172(4) 1 d PG A 2
O45 O 0.6705(4) 0.91018(15) 0.51405(18) 0.0464(9) Uani 0.661(7) 1 d PGD B 2
H451 H 0.5189 0.8990 0.5223 0.058(11) Uiso 0.661(7) 1 d PGD B 2
H452 H 0.6686 0.9091 0.4319 0.074(14) Uiso 0.661(7) 1 d PGD B 2

loop_
_atom_site_aniso_label
_atom_site_aniso_U_11
_atom_site_aniso_U_22
_atom_site_aniso_U_33
_atom_site_aniso_U_23
_atom_site_aniso_U_13
_atom_site_aniso_U_12
N1 0.0258(6) 0.0197(6) 0.0270(6) -0.0028(5) 0.0097(5) -0.0002(5)
C2 0.0254(7) 0.0222(7) 0.0244(7) -0.0017(6) 0.0075(6) 0.0023(6)
O2 0.0305(6) 0.0257(6) 0.0346(6) -0.0047(5) 0.0162(5) -0.0030(5)
C3 0.0247(7) 0.0206(7) 0.0235(7) -0.0003(6) 0.0049(6) 0.0017(5)
C3A 0.0236(7) 0.0206(7) 0.0211(6) -0.0009(6) 0.0037(5) 0.0037(6)
N4 0.0251(6) 0.0205(6) 0.0215(6) 0.0000(5) 0.0042(5) 0.0006(5)
C4A 0.0238(7) 0.0213(7) 0.0207(7) 0.0003(5) 0.0048(6) 0.0009(6)
C5 0.0286(8) 0.0220(7) 0.0255(7) 0.0018(6) 0.0038(6) -0.0018(6)
C6 0.0272(8) 0.0288(8) 0.0295(8) 0.0037(6) 0.0045(6) -0.0042(6)
C7 0.0265(8) 0.0340(9) 0.0268(7) 0.0021(6) 0.0092(6) -0.0020(7)
C8 0.0258(7) 0.0283(8) 0.0235(7) -0.0030(6) 0.0057(6) -0.0004(6)
C8A 0.0224(7) 0.0231(7) 0.0220(7) -0.0006(6) 0.0044(6) -0.0009(6)
N9 0.0228(6) 0.0203(6) 0.0245(6) -0.0018(5) 0.0063(5) 0.0001(5)
C9A 0.0216(7) 0.0197(7) 0.0209(7) 0.0002(5) 0.0031(5) 0.0008(6)
C11 0.0277(7) 0.0190(7) 0.0216(7) -0.0009(6) 0.0104(6) -0.0018(6)
C12 0.0283(8) 0.0239(7) 0.0249(7) 0.0010(6) 0.0096(6) 0.0020(6)
C13 0.0380(9) 0.0227(8) 0.0335(9) 0.0032(7) 0.0161(7) 0.0077(7)
C14 0.0426(10) 0.0199(7) 0.0365(9) -0.0051(7) 0.0211(7) -0.0021(7)
C15 0.0329(8) 0.0275(8) 0.0381(9) -0.0088(7) 0.0141(7) -0.0098(7)
C16 0.0265(8) 0.0227(8) 0.0324(8) -0.0016(6) 0.0109(6) 0.0001(6)
C30 0.0251(7) 0.0225(7) 0.0214(7) 0.0000(6) 0.0055(5) 0.0031(6)
C31 0.0245(7) 0.0210(7) 0.0220(7) -0.0032(6) 0.0054(6) -0.0003(6)
C32 0.0261(7) 0.0224(7) 0.0258(8) -0.0005(6) 0.0051(6) 0.0011(6)
C33 0.0358(8) 0.0244(7) 0.0257(8) 0.0028(6) 0.0073(6) -0.0021(7)
C35 0.0234(7) 0.0305(8) 0.0317(8) -0.0067(7) 0.0068(6) -0.0014(6)
C34 0.0324(8) 0.0296(8) 0.0284(8) -0.0039(7) 0.0122(6) -0.0080(7)
C36 0.0264(7) 0.0250(8) 0.0245(7) -0.0017(6) 0.0031(6) 0.0028(6)
N30 0.0363(7) 0.0189(6) 0.0221(6) -0.0015(5) 0.0118(5) 0.0023(5)
C37 0.0566(12) 0.0201(7) 0.0263(8) -0.0024(6) 0.0180(8) 0.0031(7)
C38C 0.0321(10) 0.0202(9) 0.0260(9) -0.0037(7) 0.0031(8) -0.0006(7)
C39C 0.0391(12) 0.0117(8) 0.0259(9) -0.0001(7) 0.0062(8) -0.0042(7)
C40C 0.0423(12) 0.0226(10) 0.0357(12) -0.0060(8) 0.0092(9) 0.0017(9)
C41C 0.0649(17) 0.0281(11) 0.0376(13) -0.0036(9) 0.0221(12) 0.0011(11)
C42C 0.0696(19) 0.0291(11) 0.0220(10) 0.0038(8) -0.0002(10) -0.0073(12)
C43C 0.0486(14) 0.0417(13) 0.0331(13) 0.0024(10) -0.0010(10) 0.0021(10)
N44C 0.0369(10) 0.0341(10) 0.0308(9) 0.0034(8) 0.0064(8) 0.0020(8)
O45 0.0343(12) 0.0766(18) 0.0289(12) 0.0041(10) 0.0072(8) -0.0224(11)

loop_
_atom_type_symbol
_atom_type_description
_atom_type_scat_dispersion_real
_atom_type_scat_dispersion_imag
_atom_type_scat_source
C C 0.0181 0.0091 'International Tables Vol C Tables 4.2.6.8 and 6.1.1.4'
H H 0.0000 0.0000 'International Tables Vol C Tables 4.2.6.8 and 6.1.1.4'
N N 0.0311 0.0180 'International Tables Vol C Tables 4.2.6.8 and 6.1.1.4'
O O 0.0492 0.0322 'International Tables Vol C Tables 4.2.6.8 and 6.1.1.4'

loop_
_geom_angle_atom_site_label_1
_geom_angle_atom_site_label_2
_geom_angle_atom_site_label_3
_geom_angle
C9A N1 C2 110.53(13)
C9A N1 C11 125.86(13)
C2 N1 C11 123.60(13)
O2 C2 N1 122.35(15)
O2 C2 C3 131.18(15)
N1 C2 C3 106.42(13)
C30 C3 C3A 125.91(15)
C30 C3 C2 126.78(14)
C3A C3 C2 107.30(13)
N4 C3A C3 130.08(14)
N4 C3A C9A 122.22(14)
C3 C3A C9A 107.70(13)
C3A N4 C4A 114.82(13)
N4 C4A C5 119.15(14)
N4 C4A C8A 122.02(13)
C5 C4A C8A 118.82(13)
C6 C5 C4A 121.00(15)
C6 C5 H5 119.5
C4A C5 H5 119.5
C5 C6 C7 119.85(15)
C5 C6 H6 120.1
C7 C6 H6 120.1
C8 C7 C6 120.30(15)
C8 C7 H7 119.8
C6 C7 H7 119.8
C7 C8 C8A 121.08(16)
C7 C8 H8 119.5
C8A C8 H8 119.5
N9 C8A C8 118.76(14)
N9 C8A C4A 122.28(13)
C8 C8A C4A 118.94(14)
C9A N9 C8A 113.55(13)
N9 C9A N1 126.93(14)
N9 C9A C3A 125.06(14)
N1 C9A C3A 107.97(13)
C16 C11 C12 121.18(15)
C16 C11 N1 119.12(14)
C12 C11 N1 119.69(15)
C11 C12 C13 118.92(17)
C11 C12 H12 120.5
C13 C12 H12 120.5
C14 C13 C12 120.43(17)
C14 C13 H13 119.8
C12 C13 H13 119.8
C15 C14 C13 119.91(16)
C15 C14 H14 120.0
C13 C14 H14 120.0
C14 C15 C16 120.07(17)
C14 C15 H15 120.0
C16 C15 H15 120.0
C11 C16 C15 119.48(16)
C11 C16 H16 120.3
C15 C16 H16 120.3
N30 C30 C3 118.48(14)
N30 C30 C31 119.13(14)
C3 C30 C31 122.33(14)
C32 C31 C36 119.71(14)
C32 C31 C30 118.92(14)
C36 C31 C30 121.36(14)
C33 C32 C31 119.96(15)
C33 C32 H32 120.0
C31 C32 H32 120.0
C34 C33 C32 120.13(16)
C34 C33 H33 119.9
C32 C33 H33 119.9
C36 C35 C34 120.49(15)
C36 C35 H35 119.8
C34 C35 H35 119.8
C35 C34 C33 119.68(15)
C35 C34 H34 120.2
C33 C34 H34 120.2
C35 C36 C31 119.99(15)
C35 C36 H36 120.0
C31 C36 H36 120.0
C30 N30 C37 127.33(14)
C30 N30 H30 112.6(16)
C37 N30 H30 119.7(16)
C38D C37 N30 124.63(16)
C38D C37 C38C 57.47(14)
N30 C37 C38C 110.33(15)
C38D C37 H371 125(2)
N30 C37 H371 110(2)
C38C C37 H371 113.0(19)
C38D C37 H372 47.3(18)
N30 C37 H372 115.3(18)
C38C C37 H372 104.5(18)
H371 C37 H372 104(3)
C38D C37 H37A 107(9)
N30 C37 H37A 99(9)
C38C C37 H37A 53(9)
H371 C37 H37A 70(9)
H372 C37 H37A 145(9)
C38D C37 H37B 116(10)
N30 C37 H37B 107(10)
C38C C37 H37B 135(10)
H371 C37 H37B 29(8)
H372 C37 H37B 79(9)
H37A C37 H37B 99(10)
C39C C38C C37 113.08(16)
C39C C38C H37A 142(6)
C37 C38C H37A 40.3(6)
C39C C38C H38A 109.0
C37 C38C H38A 109.0
H37A C38C H38A 72.0
C39C C38C H38B 109.0
C37 C38C H38B 109.0
H37A C38C H38B 106.2
H38A C38C H38B 107.8
C40C C39C N44C 120.0
C40C C39C C38C 122.06(13)
N44C C39C C38C 117.83(13)
C39C C40C C41C 120.0
C39C C40C H40C 120.0
C41C C40C H40C 120.0
C42C C41C C40C 120.0
C42C C41C H41C 120.0
C40C C41C H41C 120.0
C41C C42C C43C 120.0
C41C C42C H42C 120.0
C43C C42C H42C 120.0
C42C C43C N44C 120.0
C42C C43C H43C 120.0
N44C C43C H43C 120.0
C43C N44C C39C 120.0
C37 C38D C39D 116.9(2)
C37 C38D H372 46.9(6)
C39D C38D H372 129.1(18)
C37 C38D H38C 108.1
C39D C38D H38C 108.1
H372 C38D H38C 61.2
C37 C38D H38D 108.1
C39D C38D H38D 108.1
H372 C38D H38D 122.8
H38C C38D H38D 107.3
C40D C39D N44D 120.0
C40D C39D C38D 127.5(5)
N44D C39D C38D 112.2(5)
C39D C40D C41D 120.0
C39D C40D H40D 120.0
C41D C40D H40D 120.0
C40D C41D C42D 120.0
C40D C41D H41D 120.0
C42D C41D H41D 120.0
C41D C42D C43D 120.0
C41D C42D H42D 120.0
C43D C42D H42D 120.0
N44D C43D C42D 120.0
N44D C43D H43D 120.0
C42D C43D H43D 120.0
C43D N44D C39D 120.0
H451 O45 H452 103.6

loop_
_geom_bond_atom_site_label_1
_geom_bond_atom_site_label_2
_geom_bond_distance
N1 C9A 1.379(2)
N1 C2 1.4221(19)
N1 C11 1.4300(19)
C2 O2 1.216(2)
C2 C3 1.460(2)
C3 C30 1.396(2)
C3 C3A 1.426(2)
C3A N4 1.314(2)
C3A C9A 1.448(2)
N4 C4A 1.3813(19)
C4A C5 1.416(2)
C4A C8A 1.421(2)
C5 C6 1.381(2)
C5 H5 0.9434
C6 C7 1.406(2)
C6 H6 1.0020
C7 C8 1.374(2)
C7 H7 1.0009
C8 C8A 1.412(2)
C8 H8 0.9272
C8A N9 1.388(2)
N9 C9A 1.298(2)
C11 C16 1.384(2)
C11 C12 1.388(2)
C12 C13 1.395(2)
C12 H12 0.9355
C13 C14 1.390(3)
C13 H13 0.9469
C14 C15 1.388(3)
C14 H14 0.9764
C15 C16 1.394(2)
C15 H15 1.0358
C16 H16 1.0082
C30 N30 1.328(2)
C30 C31 1.488(2)
C31 C32 1.393(2)
C31 C36 1.395(2)
C32 C33 1.392(2)
C32 H32 0.9987
C33 C34 1.392(3)
C33 H33 1.0204
C35 C36 1.385(2)
C35 C34 1.388(3)
C35 H35 1.0098
C34 H34 0.9931
C36 H36 0.9495
N30 C37 1.465(2)
N30 H30 0.861(10)
C37 C38D 1.336(3)
C37 C38C 1.497(3)
C37 H371 0.971(10)
C37 H372 0.978(10)
C37 H37A 0.970(11)
C37 H37B 0.969(11)
C38C C39C 1.468(2)
C38C H37A 1.19(15)
C38C H38A 0.9900
C38C H38B 0.9900
C39C C40C 1.3900
C39C N44C 1.3900
C40C C41C 1.3900
C40C H40C 0.9500
C41C C42C 1.3900
C41C H41C 0.9500
C42C C43C 1.3900
C42C H42C 0.9500
C43C N44C 1.3900
C43C H43C 0.9500
C38D C39D 1.500(5)
C38D H372 0.98(3)
C38D H38C 0.9900
C38D H38D 0.9900
C39D C40D 1.3900
C39D N44D 1.3900
C40D C41D 1.3900
C40D H40D 0.9500
C41D C42D 1.3900
C41D H41D 0.9500
C42D C43D 1.3900
C42D H42D 0.9500
C43D N44D 1.3900
C43D H43D 0.9500
O45 H451 0.9133
O45 H452 0.9542

loop_
_geom_hbond_atom_site_label_D
_geom_hbond_atom_site_label_H
_geom_hbond_atom_site_label_A
_geom_hbond_distance_DH
_geom_hbond_distance_HA
_geom_hbond_distance_DA
_geom_hbond_angle_DHA
_geom_hbond_site_symmetry_A
N30 H30 N4 0.861(10) 2.124(16) 2.8592(18) 143(2) .
N30 H30 N44D 0.861(10) 2.25(2) 2.716(3) 114(2) .
O45 H451 O2 0.91 1.98 2.809(2) 150.6 .
O45 H452 N44C 0.95 2.14 2.969(10) 144 2_656

loop_
_geom_torsion_atom_site_label_1
_geom_torsion_atom_site_label_2
_geom_torsion_atom_site_label_3
_geom_torsion_atom_site_label_4
_geom_torsion
C9A N1 C2 O2 -177.24(16)
C11 N1 C2 O2 3.6(2)
C9A N1 C2 C3 0.64(17)
C11 N1 C2 C3 -178.53(14)
O2 C2 C3 C30 -3.7(3)
N1 C2 C3 C30 178.70(15)
O2 C2 C3 C3A 175.47(17)
N1 C2 C3 C3A -2.15(16)
C30 C3 C3A N4 1.8(3)
C2 C3 C3A N4 -177.37(15)
C30 C3 C3A C9A -178.02(15)
C2 C3 C3A C9A 2.82(16)
C3 C3A N4 C4A -178.12(15)
C9A C3A N4 C4A 1.7(2)
C3A N4 C4A C5 177.49(13)
C3A N4 C4A C8A -1.6(2)
N4 C4A C5 C6 -178.89(14)
C8A C4A C5 C6 0.3(2)
C4A C5 C6 C7 -0.3(2)
C5 C6 C7 C8 0.1(3)
C6 C7 C8 C8A 0.1(3)
C7 C8 C8A N9 178.82(15)
C7 C8 C8A C4A -0.2(2)
N4 C4A C8A N9 0.1(2)
C5 C4A C8A N9 -178.98(14)
N4 C4A C8A C8 179.12(14)
C5 C4A C8A C8 0.0(2)
C8 C8A N9 C9A -177.67(14)
C4A C8A N9 C9A 1.3(2)
C8A N9 C9A N1 -178.83(15)
C8A N9 C9A C3A -1.3(2)
C2 N1 C9A N9 178.96(15)
C11 N1 C9A N9 -1.9(3)
C2 N1 C9A C3A 1.11(17)
C11 N1 C9A C3A -179.75(14)
N4 C3A C9A N9 -0.2(2)
C3 C3A C9A N9 179.63(14)
N4 C3A C9A N1 177.71(14)
C3 C3A C9A N1 -2.46(17)
C9A N1 C11 C16 124.01(17)
C2 N1 C11 C16 -57.0(2)
C9A N1 C11 C12 -56.9(2)
C2 N1 C11 C12 122.18(16)
C16 C11 C12 C13 -1.2(2)
N1 C11 C12 C13 179.67(14)
C11 C12 C13 C14 0.3(2)
C12 C13 C14 C15 0.3(3)
C13 C14 C15 C16 -0.2(3)
C12 C11 C16 C15 1.4(2)
N1 C11 C16 C15 -179.49(15)
C14 C15 C16 C11 -0.7(3)
C3A C3 C30 N30 -11.0(2)
C2 C3 C30 N30 167.96(15)
C3A C3 C30 C31 165.83(14)
C2 C3 C30 C31 -15.2(3)
N30 C30 C31 C32 122.04(17)
C3 C30 C31 C32 -54.8(2)
N30 C30 C31 C36 -56.7(2)
C3 C30 C31 C36 126.42(17)
C36 C31 C32 C33 1.8(2)
C30 C31 C32 C33 -176.95(15)
C31 C32 C33 C34 -1.6(2)
C36 C35 C34 C33 0.4(3)
C32 C33 C34 C35 0.4(3)
C34 C35 C36 C31 -0.1(2)
C32 C31 C36 C35 -1.0(2)
C30 C31 C36 C35 177.76(15)
C3 C30 N30 C37 173.17(17)
C31 C30 N30 C37 -3.8(3)
C30 N30 C37 C38D 130.7(2)
C30 N30 C37 C38C -165.48(16)
C38D C37 C38C C39C 58.51(15)
N30 C37 C38C C39C -60.3(2)
C37 C38C C39C C40C 108.43(16)
C37 C38C C39C N44C -67.74(17)
N44C C39C C40C C41C 0.0
C38C C39C C40C C41C -176.09(15)
C39C C40C C41C C42C 0.0
C40C C41C C42C C43C 0.0
C41C C42C C43C N44C 0.0
C42C C43C N44C C39C 0.0
C40C C39C N44C C43C 0.0
C38C C39C N44C C43C 176.26(14)
N30 C37 C38D C39D 25.6(4)
C38C C37 C38D C39D -67.8(3)
C37 C38D C39D C40D -154.7(2)
C37 C38D C39D N44D 31.8(4)
N44D C39D C40D C41D 0.0
C38D C39D C40D C41D -173.0(3)
C39D C40D C41D C42D 0.0
C40D C41D C42D C43D 0.0
C41D C42D C43D N44D 0.0
C42D C43D N44D C39D 0.0
C40D C39D N44D C43D 0.0
C38D C39D N44D C43D 174.00(18)
